data_7002725
loop_
_publ_author_name
'P\'erez, Jos\'e'
'Espinosa, Arturo'
'Galiana, J. Miguel'
'P\'erez, Eduardo'
'Serrano, J. Luis'
'Aranda, Miguel A. G.'
'Insausti, Maite'

_publ_section_title
;
 Orthogonal non-covalent binding forces in solid state supramolecular
 herringbone-shaped &#x201C;interlocked dimers&#x201D;.
 Pseudopolymorphism in [(ppy)Pd(\m-pz)]2 (ppy = 2-(2-pyridyl)phenyl, pz
 = pyrazol-1-yl) complex
;
_journal_issue 43
_journal_name_full 'Dalton Transactions'
_journal_page_first 9625
_journal_page_last 9636
_journal_paper_doi 10.1039/b910502f
_journal_year 2009
_chemical_compound_source
;
;
_chemical_formula_sum 'C28.5 H22.5 Cl1.5 N6 Pd2'
_chemical_formula_weight 715
_chemical_name_systematic ?
_space_group_IT_number 14
_symmetry_cell_setting monoclinic
_symmetry_Int_Tables_number 14
_symmetry_space_group_name_Hall '-P 2ybc'
_symmetry_space_group_name_H-M 'P 1 21/c 1'
_cell_angle_alpha 90.00
_cell_angle_beta 103.188(1)
_cell_angle_gamma 90.00
_cell_formula_units_Z 8
_cell_length_a 19.849(1)
_cell_length_b 11.644(1)
_cell_length_c 23.217(1)
_cell_measurement_radiation MoK\a
_cell_measurement_reflns_used 25
_cell_measurement_temperature 293
_cell_measurement_theta_max 30.00
_cell_measurement_theta_min 15.00
_cell_measurement_wavelength 0.71073
_cell_volume 5224.4(6)
_computing_structure_refinement ' SHELXL'
_computing_structure_solution ' SHELXS'
_diffrn_ambient_temperature 293
_diffrn_measured_fraction_theta_full 0.000
_diffrn_measured_fraction_theta_max 0.940
_diffrn_radiation_detector 'CCD plate'
_diffrn_radiation_monochromator graphite
_diffrn_radiation_source 'fine-focus sealed tube'
_diffrn_radiation_type MoK\a
_diffrn_radiation_wavelength 0.71073
_diffrn_reflns_av_R_equivalents 0.0441
_diffrn_reflns_av_unetI/netI 0.0384
_diffrn_reflns_limit_h_max 26
_diffrn_reflns_limit_h_min 0
_diffrn_reflns_limit_k_max 15
_diffrn_reflns_limit_k_min 0
_diffrn_reflns_limit_l_max 29
_diffrn_reflns_limit_l_min -30
_diffrn_reflns_number 59364
_diffrn_reflns_theta_full 0.50
_diffrn_reflns_theta_max 28.25
_diffrn_reflns_theta_min 1.80
_diffrn_standards_decay_% 0
_exptl_absorpt_coefficient_mu 1.535
_exptl_absorpt_correction_T_max 1.0000
_exptl_absorpt_correction_T_min 0.9800
_exptl_absorpt_correction_type multi-scan
_exptl_absorpt_process_details SADABS
_exptl_crystal_colour colourless
_exptl_crystal_density_diffrn 1.775
_exptl_crystal_description prism
_exptl_crystal_F_000 2824
_exptl_crystal_size_max 0.22
_exptl_crystal_size_mid 0.11
_exptl_crystal_size_min 0.04
_refine_diff_density_max 1.867
_refine_diff_density_min -2.055
_refine_diff_density_rms 0.122
_refine_ls_abs_structure_details
;
;
_refine_ls_extinction_method none
_refine_ls_goodness_of_fit_ref 1.008
_refine_ls_hydrogen_treatment constr
_refine_ls_matrix_type full
_refine_ls_number_parameters 685
_refine_ls_number_reflns 12165
_refine_ls_restrained_S_all 1.008
_refine_ls_R_factor_all 0.0464
_refine_ls_R_factor_gt 0.0366
_refine_ls_shift/su_max 0.001
_refine_ls_shift/su_mean 0.000
_refine_ls_structure_factor_coef F
_refine_ls_weighting_details 'calc w=1/[\s^2^(Fo^2^)+(0.0449P)^2^+9.7457P] where P=(Fo^2^+2Fc^2^)/3'
_refine_ls_weighting_scheme calc
_refine_ls_wR_factor_gt 0.0843
_refine_ls_wR_factor_ref 0.0885
_reflns_d_resolution_high 0.751
_reflns_d_resolution_low 11.302
_reflns_limit_h_max 26
_reflns_limit_h_min 0
_reflns_limit_k_max 15
_reflns_limit_k_min 0
_reflns_limit_l_max 29
_reflns_limit_l_min -30
_reflns_number_gt 10134
_reflns_number_total 12165
_reflns_threshold_expression ' F >3.0 \s(F) '
_cod_data_source_file b910502f.txt
_cod_data_source_block complex3
_cod_depositor_comments
;
The following automatic conversions were performed:
'_symmetry_cell_setting' value 'Monoclinic' changed to 'monoclinic'
according to '/home/saulius/struct/CIF-dictionaries/cif_core.dic'
dictionary named 'cif_core.dic' version 2.4.1 from
2010-06-29.

'_refine_ls_matrix_type' value 'Full' changed to 'full'
according to '/home/saulius/struct/CIF-dictionaries/cif_core.dic'
dictionary named 'cif_core.dic' version 2.4.1 from 2010-06-29.

Automatic conversion script
Id: cif_fix_enum 1527 2010-12-29 10:47:43Z saulius 
;
_cod_original_cell_volume 5224.5(6)
_cod_database_code 7002725

loop_
_symmetry_equiv_pos_site_id
_symmetry_equiv_pos_as_xyz
1 +x,+y,+z
2 -x,1/2+y,1/2-z
3 -x,-y,-z
4 +x,1/2-y,1/2+z

loop_
_atom_site_label
_atom_site_type_symbol
_atom_site_fract_x
_atom_site_fract_y
_atom_site_fract_z
_atom_site_U_iso_or_equiv
_atom_site_adp_type
_atom_site_occupancy
_atom_site_symmetry_multiplicity
_atom_site_calc_flag
_atom_site_refinement_flags
_atom_site_disorder_assembly
_atom_site_disorder_group
Pd1 Pd 0.423020(13) -0.24168(2) 0.321052(11) 0.01317(6) Uani 1 1 d . . .
Pd2 Pd 0.482203(13) 0.01728(2) 0.350679(11) 0.01369(6) Uani 1 1 d . . .
Pd3 Pd -0.059468(13) -0.28510(2) 0.322845(11) 0.01419(7) Uani 1 1 d . . .
Pd4 Pd 0.087051(13) -0.18699(2) 0.400511(11) 0.01427(7) Uani 1 1 d . . .
Cl1 Cl 0.23426(6) -0.38640(10) 0.15586(6) 0.0407(3) Uani 1 1 d . . .
Cl2 Cl 0.35464(7) -0.25688(10) 0.14951(7) 0.0526(4) Uani 1 1 d . . .
Cl3 Cl 0.21772(9) -0.16458(11) 0.09788(6) 0.0639(4) Uani 1 1 d . . .
N4 N 0.38474(15) 0.0002(2) 0.29569(13) 0.0176(6) Uani 1 1 d . . .
N7 N -0.12098(15) -0.1676(3) 0.27193(12) 0.0164(6) Uani 1 1 d . . .
N1 N 0.48331(14) -0.3751(3) 0.35773(12) 0.0165(6) Uani 1 1 d . . .
C1 C 0.36197(16) -0.3047(3) 0.37091(14) 0.0127(6) Uani 1 1 d . . .
N3 N 0.35943(14) -0.1089(2) 0.28818(12) 0.0161(6) Uani 1 1 d . . .
C29 C -0.14057(17) -0.2980(3) 0.35908(15) 0.0161(7) Uani 1 1 d . . .
N11 N -0.00145(15) -0.3995(3) 0.37717(13) 0.0180(6) Uani 1 1 d . . .
N10 N 0.08474(15) -0.2263(3) 0.31489(13) 0.0186(6) Uani 1 1 d . . .
N60 N 0.45165(17) 0.1121(3) 0.41229(14) 0.0236(7) Uani 1 1 d . . .
N6 N 0.52097(15) -0.0750(3) 0.28997(12) 0.0166(6) Uani 1 1 d . . .
N9 N 0.02350(15) -0.2670(3) 0.28229(13) 0.0193(6) Uani 1 1 d . . .
C60 C 0.57221(16) 0.0235(3) 0.41103(14) 0.0118(6) Uani 1 1 d . . .
C26 C 0.52120(19) -0.2188(3) 0.23010(16) 0.0202(7) Uani 1 1 d . . .
H26 H 0.5107 -0.2890 0.2110 0.024 Uiso 1 1 calc R . .
N5 N 0.49273(15) -0.1789(2) 0.27333(12) 0.0161(6) Uani 1 1 d . . .
N61 N 0.08099(14) -0.1351(3) 0.48245(12) 0.0174(6) Uani 1 1 d . . .
C24 C 0.27908(19) 0.0071(3) 0.23624(16) 0.0216(8) Uani 1 1 d . . .
H24 H 0.2383 0.0343 0.2120 0.026 Uiso 1 1 calc R . .
C16 C 0.62698(19) 0.0863(3) 0.50964(16) 0.0231(8) Uani 1 1 d . . .
H16 H 0.6243 0.1257 0.5439 0.028 Uiso 1 1 calc R . .
N12 N 0.05847(14) -0.3583(3) 0.41225(12) 0.0162(6) Uani 1 1 d . . .
C7 C 0.45628(18) -0.4415(3) 0.39589(15) 0.0175(7) Uani 1 1 d . . .
C30 C -0.14742(19) -0.3629(3) 0.40780(15) 0.0197(7) Uani 1 1 d . . .
H30 H -0.1104 -0.4070 0.4278 0.024 Uiso 1 1 calc R . .
C27 C 0.56831(18) -0.1405(3) 0.21804(16) 0.0211(8) Uani 1 1 d . . .
H27 H 0.5952 -0.1466 0.1902 0.025 Uiso 1 1 calc R . .
C61 C 0.11955(17) -0.0262(3) 0.39611(16) 0.0179(7) Uani 1 1 d . . .
C14 C 0.69096(19) -0.0254(3) 0.45409(17) 0.0232(8) Uani 1 1 d . . .
H14 H 0.7316 -0.0616 0.4506 0.028 Uiso 1 1 calc R . .
C38 C -0.1496(2) -0.0268(3) 0.19545(17) 0.0255(8) Uani 1 1 d . . .
H38 H -0.1357 0.0197 0.1677 0.031 Uiso 1 1 calc R . .
C32 C -0.2652(2) -0.2989(3) 0.39718(18) 0.0252(8) Uani 1 1 d . . .
H32 H -0.3064 -0.3000 0.4099 0.030 Uiso 1 1 calc R . .
C15 C 0.6883(2) 0.0329(3) 0.50554(17) 0.0260(8) Uani 1 1 d . . .
H15 H 0.7270 0.0362 0.5369 0.031 Uiso 1 1 calc R . .
C35 C -0.18672(18) -0.1614(3) 0.28050(15) 0.0174(7) Uani 1 1 d . . .
C28 C 0.56639(18) -0.0510(3) 0.25663(16) 0.0200(7) Uani 1 1 d . . .
H28 H 0.5926 0.0158 0.2592 0.024 Uiso 1 1 calc R . .
C41 C 0.1402(2) 0.0285(4) 0.34993(18) 0.0266(8) Uani 1 1 d . . .
H41 H 0.1374 -0.0108 0.3146 0.032 Uiso 1 1 calc R . .
C50 C 0.05327(18) -0.1965(3) 0.52033(15) 0.0200(7) Uani 1 1 d . . .
H50 H 0.0403 -0.2722 0.5109 0.024 Uiso 1 1 calc R . .
C18 C 0.50214(17) 0.1316(3) 0.46294(15) 0.0159(7) Uani 1 1 d . . .
C23 C 0.29590(18) -0.1050(3) 0.25255(15) 0.0194(7) Uani 1 1 d . . .
H23 H 0.2675 -0.1683 0.2407 0.023 Uiso 1 1 calc R . .
C19 C 0.48794(19) 0.1938(3) 0.51013(16) 0.0196(7) Uani 1 1 d . . .
H19 H 0.5224 0.2060 0.5441 0.024 Uiso 1 1 calc R . .
C51 C 0.0318(2) -0.2906(3) 0.22775(16) 0.0243(8) Uani 1 1 d . . .
H51 H -0.0023 -0.3207 0.1971 0.029 Uiso 1 1 calc R . .
C45 C 0.12373(17) 0.0366(3) 0.44882(16) 0.0197(7) Uani 1 1 d . . .
C37 C -0.2165(2) -0.0230(4) 0.20261(17) 0.0282(9) Uani 1 1 d . . .
H37 H -0.2488 0.0247 0.1787 0.034 Uiso 1 1 calc R . .
C53 C 0.12966(19) -0.2247(4) 0.27999(16) 0.0240(8) Uani 1 1 d . . .
H53 H 0.1755 -0.2008 0.2918 0.029 Uiso 1 1 calc R . .
C5 C 0.35253(19) -0.4563(3) 0.44052(16) 0.0224(8) Uani 1 1 d . . .
H5 H 0.3706 -0.5219 0.4613 0.027 Uiso 1 1 calc R . .
C47 C 0.09098(19) 0.0260(3) 0.54824(17) 0.0239(8) Uani 1 1 d . . .
H47 H 0.1049 0.1013 0.5576 0.029 Uiso 1 1 calc R . .
C9 C 0.55738(19) -0.5611(3) 0.41377(16) 0.0232(8) Uani 1 1 d . . .
H9 H 0.5824 -0.6234 0.4326 0.028 Uiso 1 1 calc R . .
C49 C 0.04337(19) -0.1510(4) 0.57265(16) 0.0240(8) Uani 1 1 d . . .
H49 H 0.0245 -0.1956 0.5982 0.029 Uiso 1 1 calc R . .
C56 C 0.09041(19) -0.4468(3) 0.44449(16) 0.0216(8) Uani 1 1 d . . .
H56 H 0.1324 -0.4419 0.4721 0.026 Uiso 1 1 calc R . .
C2 C 0.29971(18) -0.2620(3) 0.37814(16) 0.0192(7) Uani 1 1 d . . .
H2 H 0.2813 -0.1968 0.3572 0.023 Uiso 1 1 calc R . .
C4 C 0.29007(19) -0.4117(4) 0.44709(16) 0.0241(8) Uani 1 1 d . . .
H4 H 0.2661 -0.4473 0.4722 0.029 Uiso 1 1 calc R . .
C31 C -0.2086(2) -0.3627(3) 0.42680(17) 0.0234(8) Uani 1 1 d . . .
H31 H -0.2119 -0.4058 0.4598 0.028 Uiso 1 1 calc R . .
C43 C 0.1693(2) 0.2012(3) 0.4073(2) 0.0326(10) Uani 1 1 d . . .
H43 H 0.1860 0.2761 0.4108 0.039 Uiso 1 1 calc R . .
C10 C 0.58394(19) -0.4947(3) 0.37521(17) 0.0226(8) Uani 1 1 d . . .
H10 H 0.6268 -0.5120 0.3675 0.027 Uiso 1 1 calc R . .
C54 C -0.0058(2) -0.5115(3) 0.38772(17) 0.0233(8) Uani 1 1 d . . .
H54 H -0.0418 -0.5593 0.3692 0.028 Uiso 1 1 calc R . .
C13 C 0.63242(19) -0.0297(3) 0.40744(16) 0.0216(8) Uani 1 1 d . . .
H13 H 0.6345 -0.0697 0.3732 0.026 Uiso 1 1 calc R . .
C46 C 0.09927(18) -0.0230(3) 0.49548(16) 0.0185(7) Uani 1 1 d . . .
C3 C 0.26339(18) -0.3138(3) 0.41619(16) 0.0211(8) Uani 1 1 d . . .
H3 H 0.2217 -0.2829 0.4207 0.025 Uiso 1 1 calc R . .
C42 C 0.1652(2) 0.1407(4) 0.35517(19) 0.0310(9) Uani 1 1 d . . .
H42 H 0.1791 0.1751 0.3237 0.037 Uiso 1 1 calc R . .
C55 C 0.0517(2) -0.5465(3) 0.43068(17) 0.0249(8) Uani 1 1 d . . .
H55 H 0.0618 -0.6196 0.4464 0.030 Uiso 1 1 calc R . .
C17 C 0.56945(17) 0.0807(3) 0.46233(15) 0.0161(7) Uani 1 1 d . . .
C52 C 0.0987(2) -0.2636(4) 0.22387(17) 0.0268(9) Uani 1 1 d . . .
H52 H 0.1182 -0.2701 0.1912 0.032 Uiso 1 1 calc R . .
C33 C -0.25965(19) -0.2340(3) 0.34876(17) 0.0213(8) Uani 1 1 d . . .
H33 H -0.2973 -0.1914 0.3286 0.026 Uiso 1 1 calc R . .
C21 C 0.3714(2) 0.2189(3) 0.45522(18) 0.0253(8) Uani 1 1 d . . .
H21 H 0.3271 0.2483 0.4521 0.030 Uiso 1 1 calc R . .
C34 C -0.19770(18) -0.2322(3) 0.33003(15) 0.0161(7) Uani 1 1 d . . .
C6 C 0.38817(17) -0.4031(3) 0.40295(15) 0.0165(7) Uani 1 1 d . . .
C25 C 0.33655(18) 0.0704(3) 0.26411(15) 0.0195(7) Uani 1 1 d . . .
H25 H 0.3410 0.1496 0.2613 0.023 Uiso 1 1 calc R . .
C22 C 0.38652(19) 0.1565(3) 0.40901(17) 0.0236(8) Uani 1 1 d . . .
H22 H 0.3520 0.1443 0.3750 0.028 Uiso 1 1 calc R . .
C48 C 0.06188(19) -0.0383(4) 0.58659(16) 0.0252(8) Uani 1 1 d . . .
H48 H 0.0549 -0.0058 0.6214 0.030 Uiso 1 1 calc R . .
C20 C 0.4218(2) 0.2374(3) 0.50584(17) 0.0242(8) Uani 1 1 d . . .
H20 H 0.4117 0.2789 0.5370 0.029 Uiso 1 1 calc R . .
C36 C -0.2355(2) -0.0902(3) 0.24538(17) 0.0244(8) Uani 1 1 d . . .
H36 H -0.2806 -0.0878 0.2506 0.029 Uiso 1 1 calc R . .
C44 C 0.14831(19) 0.1497(3) 0.45404(19) 0.0268(8) Uani 1 1 d . . .
H44 H 0.1506 0.1903 0.4889 0.032 Uiso 1 1 calc R . .
C8 C 0.49333(18) -0.5349(3) 0.42436(15) 0.0193(7) Uani 1 1 d . . .
H8 H 0.4751 -0.5794 0.4504 0.023 Uiso 1 1 calc R . .
C39 C -0.10347(19) -0.1011(3) 0.23041(16) 0.0210(7) Uani 1 1 d . . .
H39 H -0.0585 -0.1053 0.2250 0.025 Uiso 1 1 calc R . .
C11 C 0.54600(18) -0.4017(3) 0.34808(16) 0.0205(7) Uani 1 1 d . . .
H11 H 0.5643 -0.3563 0.3224 0.025 Uiso 1 1 calc R . .
C57 C 0.2691(3) -0.2897(4) 0.1122(2) 0.0447(12) Uani 1 1 d . . .
H57 H 0.2700 -0.3268 0.0745 0.054 Uiso 1 1 calc R . .

loop_
_atom_site_aniso_label
_atom_site_aniso_U_11
_atom_site_aniso_U_22
_atom_site_aniso_U_33
_atom_site_aniso_U_23
_atom_site_aniso_U_13
_atom_site_aniso_U_12
Pd1 0.01208(12) 0.01265(13) 0.01445(13) -0.00015(9) 0.00233(9) -0.00026(9)
Pd2 0.01376(13) 0.01374(13) 0.01328(13) -0.00134(9) 0.00249(9) -0.00122(9)
Pd3 0.01186(12) 0.01636(14) 0.01390(13) -0.00027(10) 0.00200(9) 0.00041(10)
Pd4 0.01301(13) 0.01734(14) 0.01226(13) 0.00031(10) 0.00245(9) 0.00068(9)
Cl1 0.0317(6) 0.0308(6) 0.0651(8) 0.0001(5) 0.0221(5) -0.0043(4)
Cl2 0.0444(7) 0.0287(6) 0.0971(11) -0.0087(6) 0.0419(7) -0.0062(5)
Cl3 0.0983(12) 0.0352(7) 0.0422(7) 0.0001(6) -0.0171(7) 0.0128(7)
N4 0.0172(15) 0.0149(15) 0.0198(15) 0.0009(12) 0.0020(12) -0.0022(11)
N7 0.0186(15) 0.0168(15) 0.0137(14) -0.0015(11) 0.0039(11) -0.0020(11)
N1 0.0170(14) 0.0165(15) 0.0154(14) -0.0010(11) 0.0021(11) -0.0003(11)
C1 0.0099(15) 0.0140(16) 0.0130(15) -0.0034(12) 0.0001(12) -0.0037(12)
N3 0.0153(14) 0.0139(14) 0.0177(14) -0.0015(11) 0.0008(11) -0.0007(11)
C29 0.0168(17) 0.0157(17) 0.0160(17) -0.0036(13) 0.0041(13) -0.0039(13)
N11 0.0159(14) 0.0186(16) 0.0185(15) -0.0010(12) 0.0018(11) 0.0001(12)
N10 0.0143(14) 0.0239(16) 0.0168(15) -0.0002(12) 0.0019(11) -0.0010(12)
N60 0.0289(17) 0.0188(16) 0.0250(17) -0.0031(13) 0.0103(13) -0.0029(13)
N6 0.0179(14) 0.0168(15) 0.0155(14) -0.0009(11) 0.0045(11) 0.0017(11)
N9 0.0133(14) 0.0271(17) 0.0172(15) -0.0003(12) 0.0031(11) 0.0003(12)
C60 0.0076(14) 0.0109(15) 0.0160(16) 0.0024(12) 0.0006(12) -0.0029(11)
C26 0.0228(19) 0.0176(18) 0.0189(18) -0.0040(14) 0.0023(14) 0.0057(14)
N5 0.0170(14) 0.0137(14) 0.0173(14) 0.0003(11) 0.0031(11) 0.0005(11)
N61 0.0132(14) 0.0219(16) 0.0155(14) 0.0002(12) -0.0002(11) 0.0032(11)
C24 0.0167(17) 0.027(2) 0.0192(18) 0.0016(15) -0.0001(14) 0.0043(15)
C16 0.0236(19) 0.025(2) 0.0195(18) -0.0050(15) 0.0019(14) -0.0010(15)
N12 0.0164(14) 0.0192(15) 0.0131(14) -0.0012(11) 0.0032(11) 0.0007(11)
C7 0.0189(17) 0.0187(18) 0.0145(16) 0.0000(13) 0.0028(13) -0.0009(14)
C30 0.0228(18) 0.0190(18) 0.0168(17) 0.0001(14) 0.0034(14) -0.0007(14)
C27 0.0187(18) 0.030(2) 0.0164(17) 0.0033(15) 0.0073(14) 0.0065(15)
C61 0.0129(16) 0.0193(18) 0.0208(18) 0.0008(14) 0.0020(13) 0.0008(13)
C14 0.0198(18) 0.022(2) 0.027(2) 0.0012(15) 0.0039(15) 0.0010(15)
C38 0.034(2) 0.0205(19) 0.0227(19) 0.0054(15) 0.0087(16) 0.0040(16)
C32 0.0221(19) 0.025(2) 0.032(2) -0.0056(17) 0.0142(16) -0.0031(15)
C15 0.023(2) 0.027(2) 0.024(2) 0.0010(16) -0.0041(15) -0.0001(16)
C35 0.0186(17) 0.0155(17) 0.0174(17) -0.0028(13) 0.0025(13) -0.0007(13)
C28 0.0187(18) 0.0217(19) 0.0204(18) 0.0054(15) 0.0061(14) 0.0014(14)
C41 0.027(2) 0.027(2) 0.025(2) 0.0071(16) 0.0045(16) -0.0007(16)
C50 0.0168(17) 0.0249(19) 0.0177(17) 0.0018(14) 0.0027(13) 0.0043(14)
C18 0.0185(17) 0.0154(17) 0.0148(16) 0.0025(13) 0.0056(13) -0.0016(13)
C23 0.0191(17) 0.0220(19) 0.0162(17) -0.0018(14) 0.0019(13) -0.0047(14)
C19 0.0250(19) 0.0159(18) 0.0180(18) -0.0026(14) 0.0048(14) -0.0041(14)
C51 0.0231(19) 0.032(2) 0.0172(18) -0.0047(16) 0.0032(14) 0.0008(16)
C45 0.0114(16) 0.0210(19) 0.0235(19) 0.0002(15) -0.0030(13) 0.0020(13)
C37 0.030(2) 0.028(2) 0.024(2) 0.0066(16) 0.0003(16) 0.0118(17)
C53 0.0162(18) 0.037(2) 0.0187(18) 0.0039(16) 0.0041(14) 0.0031(16)
C5 0.0204(18) 0.025(2) 0.0210(18) 0.0027(15) 0.0026(14) 0.0008(15)
C47 0.0216(19) 0.0220(19) 0.025(2) -0.0069(15) -0.0017(15) 0.0053(15)
C9 0.0252(19) 0.0191(19) 0.0230(19) 0.0004(15) 0.0002(15) 0.0061(15)
C49 0.0214(19) 0.034(2) 0.0164(18) 0.0031(16) 0.0041(14) 0.0071(16)
C56 0.0206(18) 0.0225(19) 0.0200(18) 0.0024(15) 0.0013(14) 0.0044(15)
C2 0.0172(17) 0.0178(18) 0.0210(18) -0.0008(14) 0.0009(14) -0.0009(14)
C4 0.0214(19) 0.032(2) 0.0205(19) 0.0026(16) 0.0088(15) -0.0028(16)
C31 0.032(2) 0.0186(19) 0.0214(19) -0.0012(15) 0.0096(15) -0.0067(16)
C43 0.020(2) 0.017(2) 0.056(3) 0.0076(19) 0.0006(18) -0.0036(15)
C10 0.0160(18) 0.023(2) 0.029(2) -0.0004(15) 0.0041(15) 0.0054(14)
C54 0.0229(19) 0.0188(19) 0.028(2) -0.0017(15) 0.0045(15) 0.0013(15)
C13 0.0233(19) 0.0219(19) 0.0198(18) 0.0000(15) 0.0052(14) -0.0017(15)
C46 0.0140(16) 0.0189(18) 0.0197(18) 0.0004(14) -0.0021(13) 0.0047(13)
C3 0.0124(16) 0.030(2) 0.0204(18) -0.0020(15) 0.0033(13) -0.0019(14)
C42 0.027(2) 0.030(2) 0.035(2) 0.0144(18) 0.0047(17) -0.0002(17)
C55 0.029(2) 0.0190(19) 0.028(2) 0.0068(16) 0.0081(16) 0.0059(16)
C17 0.0170(17) 0.0147(17) 0.0165(17) -0.0003(13) 0.0036(13) -0.0007(13)
C52 0.0221(19) 0.042(2) 0.0194(19) 0.0008(17) 0.0114(15) 0.0086(17)
C33 0.0201(18) 0.0179(18) 0.027(2) -0.0034(15) 0.0072(15) 0.0018(14)
C21 0.0219(19) 0.025(2) 0.032(2) -0.0065(17) 0.0124(16) -0.0017(15)
C34 0.0174(17) 0.0148(17) 0.0159(17) -0.0058(13) 0.0034(13) -0.0029(13)
C6 0.0170(17) 0.0171(17) 0.0137(16) -0.0046(13) 0.0001(13) -0.0029(13)
C25 0.0205(18) 0.0164(18) 0.0207(18) 0.0026(14) 0.0030(14) 0.0027(14)
C22 0.0205(18) 0.026(2) 0.0249(19) -0.0059(16) 0.0062(15) -0.0032(15)
C48 0.0237(19) 0.033(2) 0.0170(18) -0.0070(16) 0.0007(14) 0.0100(16)
C20 0.031(2) 0.021(2) 0.025(2) -0.0040(15) 0.0160(16) -0.0046(16)
C36 0.0214(19) 0.025(2) 0.026(2) 0.0003(16) 0.0034(15) 0.0052(15)
C44 0.0189(19) 0.022(2) 0.036(2) -0.0013(17) -0.0012(16) 0.0016(15)
C8 0.0193(18) 0.0234(19) 0.0151(17) 0.0020(14) 0.0033(13) 0.0019(14)
C39 0.0237(19) 0.0196(19) 0.0210(18) -0.0022(14) 0.0081(14) 0.0000(14)
C11 0.0165(17) 0.0194(18) 0.0262(19) 0.0002(15) 0.0061(14) -0.0015(14)
C57 0.078(4) 0.026(2) 0.033(3) -0.0040(19) 0.018(2) -0.002(2)

loop_
_atom_type_symbol
_atom_type_number_in_cell
_atom_type_description
_atom_type_scat_dispersion_real
_atom_type_scat_dispersion_imag
_atom_type_scat_source
'H ' 180 'Hydrogen ' 0.0000 0.0000 ' Int. Tab. C, 4.2.6.8, 6.1.1.4'
'C ' 228 'Carbon ' 0.0020 0.0020 ' Int. Tab. C, 4.2.6.8, 6.1.1.4'
'N ' 48 'Nitrogen ' 0.0040 0.0030 ' Int. Tab. C, 4.2.6.8, 6.1.1.4'
'Cl ' 12 'Chlorine ' 0.1320 0.1590 ' Int. Tab. C, 4.2.6.8, 6.1.1.4'
'Pd ' 16 'Palladium ' -1.1770 1.0070 ' Int. Tab. C, 4.2.6.8, 6.1.1.4'

loop_
_geom_angle_atom_site_label_1
_geom_angle_atom_site_label_2
_geom_angle_atom_site_label_3
_geom_angle
_geom_angle_site_symmetry_1
_geom_angle_site_symmetry_3
_geom_angle_publ_flag
C1 Pd1 N1 81.54(12) . . ?
C1 Pd1 N3 95.18(13) . . ?
N1 Pd1 N3 176.57(12) . . ?
C1 Pd1 N5 176.13(12) . . ?
N1 Pd1 N5 95.27(11) . . ?
N3 Pd1 N5 87.97(11) . . ?
C1 Pd1 Pd2 117.12(9) . . ?
N1 Pd1 Pd2 118.16(8) . . ?
N3 Pd1 Pd2 62.44(8) . . ?
N5 Pd1 Pd2 62.45(8) . . ?
C60 Pd2 N60 81.26(13) . . ?
C60 Pd2 N6 94.86(12) . . ?
N60 Pd2 N6 175.64(12) . . ?
C60 Pd2 N4 173.24(12) . . ?
N60 Pd2 N4 95.78(12) . . ?
N6 Pd2 N4 88.29(11) . . ?
C60 Pd2 Pd1 113.74(9) . . ?
N60 Pd2 Pd1 120.48(9) . . ?
N6 Pd2 Pd1 62.88(8) . . ?
N4 Pd2 Pd1 62.53(8) . . ?
C29 Pd3 N11 95.05(13) . . ?
C29 Pd3 N7 81.91(13) . . ?
N11 Pd3 N7 176.57(12) . . ?
C29 Pd3 N9 177.70(13) . . ?
N11 Pd3 N9 87.25(12) . . ?
N7 Pd3 N9 95.80(12) . . ?
C29 Pd3 Pd4 119.98(10) . . ?
N11 Pd3 Pd4 64.75(8) . . ?
N7 Pd3 Pd4 115.41(8) . . ?
N9 Pd3 Pd4 61.15(8) . . ?
C61 Pd4 N61 81.77(14) . . ?
C61 Pd4 N10 95.56(13) . . ?
N61 Pd4 N10 173.67(12) . . ?
C61 Pd4 N12 175.15(13) . . ?
N61 Pd4 N12 94.91(12) . . ?
N10 Pd4 N12 88.10(12) . . ?
C61 Pd4 Pd3 124.06(10) . . ?
N61 Pd4 Pd3 112.80(8) . . ?
N10 Pd4 Pd3 63.98(8) . . ?
N12 Pd4 Pd3 60.49(8) . . ?
C25 N4 N3 107.6(3) . . ?
C25 N4 Pd2 136.7(2) . . ?
N3 N4 Pd2 115.7(2) . . ?
C39 N7 C35 119.1(3) . . ?
C39 N7 Pd3 126.0(2) . . ?
C35 N7 Pd3 114.8(2) . . ?
C11 N1 C7 119.2(3) . . ?
C11 N1 Pd1 125.8(2) . . ?
C7 N1 Pd1 115.0(2) . . ?
C2 C1 C6 117.8(3) . . ?
C2 C1 Pd1 128.1(3) . . ?
C6 C1 Pd1 114.1(2) . . ?
C23 N3 N4 108.3(3) . . ?
C23 N3 Pd1 132.3(2) . . ?
N4 N3 Pd1 118.8(2) . . ?
C30 C29 C34 117.9(3) . . ?
C30 C29 Pd3 128.6(3) . . ?
C34 C29 Pd3 113.5(2) . . ?
C54 N11 N12 108.6(3) . . ?
C54 N11 Pd3 135.5(3) . . ?
N12 N11 Pd3 116.0(2) . . ?
C53 N10 N9 107.6(3) . . ?
C53 N10 Pd4 136.2(3) . . ?
N9 N10 Pd4 116.1(2) . . ?
C18 N60 C22 118.4(3) . . ?
C18 N60 Pd2 114.8(2) . . ?
C22 N60 Pd2 126.8(3) . . ?
C28 N6 N5 108.1(3) . . ?
C28 N6 Pd2 133.7(3) . . ?
N5 N6 Pd2 117.9(2) . . ?
C51 N9 N10 108.1(3) . . ?
C51 N9 Pd3 133.2(3) . . ?
N10 N9 Pd3 118.7(2) . . ?
C13 C60 C17 118.7(3) . . ?
C13 C60 Pd2 126.4(3) . . ?
C17 C60 Pd2 114.7(2) . . ?
N5 C26 C27 110.1(3) . . ?
C26 N5 N6 107.8(3) . . ?
C26 N5 Pd1 135.9(2) . . ?
N6 N5 Pd1 116.3(2) . . ?
C50 N61 C46 119.3(3) . . ?
C50 N61 Pd4 125.2(3) . . ?
C46 N61 Pd4 115.0(2) . . ?
C23 C24 C25 104.6(3) . . ?
C17 C16 C15 119.9(3) . . ?
C56 N12 N11 107.3(3) . . ?
C56 N12 Pd4 133.7(2) . . ?
N11 N12 Pd4 118.6(2) . . ?
N1 C7 C8 120.3(3) . . ?
N1 C7 C6 113.9(3) . . ?
C8 C7 C6 125.8(3) . . ?
C31 C30 C29 120.9(3) . . ?
C26 C27 C28 104.3(3) . . ?
C41 C61 C45 117.6(3) . . ?
C41 C61 Pd4 128.9(3) . . ?
C45 C61 Pd4 113.5(3) . . ?
C15 C14 C13 119.8(4) . . ?
C37 C38 C39 118.5(4) . . ?
C33 C32 C31 119.3(3) . . ?
C14 C15 C16 119.0(3) . . ?
N7 C35 C36 120.5(3) . . ?
N7 C35 C34 113.7(3) . . ?
C36 C35 C34 125.9(3) . . ?
N6 C28 C27 109.8(3) . . ?
C42 C41 C61 121.7(4) . . ?
N61 C50 C49 122.2(4) . . ?
N60 C18 C19 121.2(3) . . ?
N60 C18 C17 114.3(3) . . ?
C19 C18 C17 124.5(3) . . ?
N3 C23 C24 109.6(3) . . ?
C20 C19 C18 119.4(3) . . ?
N9 C51 C52 109.9(3) . . ?
C44 C45 C61 120.9(4) . . ?
C44 C45 C46 123.5(4) . . ?
C61 C45 C46 115.7(3) . . ?
C38 C37 C36 119.8(4) . . ?
N10 C53 C52 110.7(3) . . ?
C6 C5 C4 120.0(4) . . ?
C48 C47 C46 119.6(4) . . ?
C10 C9 C8 119.7(3) . . ?
C48 C49 C50 119.2(4) . . ?
N12 C56 C55 110.3(3) . . ?
C1 C2 C3 121.8(3) . . ?
C5 C4 C3 119.8(3) . . ?
C30 C31 C32 120.8(3) . . ?
C44 C43 C42 119.7(4) . . ?
C9 C10 C11 119.1(3) . . ?
N11 C54 C55 109.9(3) . . ?
C60 C13 C14 121.4(3) . . ?
N61 C46 C47 120.3(3) . . ?
N61 C46 C45 113.9(3) . . ?
C47 C46 C45 125.7(3) . . ?
C4 C3 C2 119.4(3) . . ?
C43 C42 C41 120.1(4) . . ?
C54 C55 C56 103.9(3) . . ?
C60 C17 C16 121.1(3) . . ?
C60 C17 C18 114.9(3) . . ?
C16 C17 C18 124.0(3) . . ?
C53 C52 C51 103.8(3) . . ?
C32 C33 C34 120.2(3) . . ?
C20 C21 C22 119.9(4) . . ?
C29 C34 C33 120.9(3) . . ?
C29 C34 C35 115.7(3) . . ?
C33 C34 C35 123.4(3) . . ?
C5 C6 C1 121.2(3) . . ?
C5 C6 C7 123.2(3) . . ?
C1 C6 C7 115.5(3) . . ?
N4 C25 C24 109.8(3) . . ?
C21 C22 N60 121.4(4) . . ?
C49 C48 C47 119.3(3) . . ?
C21 C20 C19 119.7(3) . . ?
C37 C36 C35 119.5(4) . . ?
C43 C44 C45 120.0(4) . . ?
C9 C8 C7 119.7(3) . . ?
N7 C39 C38 122.6(3) . . ?
N1 C11 C10 122.0(3) . . ?
Cl1 C57 Cl3 110.5(3) . . ?
Cl1 C57 Cl2 108.5(3) . . ?
Cl3 C57 Cl2 111.3(3) . . ?

loop_
_geom_bond_atom_site_label_1
_geom_bond_atom_site_label_2
_geom_bond_distance
_geom_bond_site_symmetry_2
_geom_bond_publ_flag
Pd1 C1 1.997(3) . ?
Pd1 N1 2.027(3) . ?
Pd1 N3 2.031(3) . ?
Pd1 N5 2.092(3) . ?
Pd1 Pd2 3.2522(4) . ?
Pd2 C60 2.005(3) . ?
Pd2 N60 2.007(3) . ?
Pd2 N6 2.056(3) . ?
Pd2 N4 2.070(3) . ?
Pd3 C29 1.985(3) . ?
Pd3 N11 2.007(3) . ?
Pd3 N7 2.025(3) . ?
Pd3 N9 2.086(3) . ?
Pd3 Pd4 3.2591(4) . ?
Pd4 C61 1.991(4) . ?
Pd4 N61 2.026(3) . ?
Pd4 N10 2.030(3) . ?
Pd4 N12 2.108(3) . ?
Cl1 C57 1.759(5) . ?
Cl2 C57 1.763(6) . ?
Cl3 C57 1.766(5) . ?
N4 C25 1.342(4) . ?
N4 N3 1.363(4) . ?
N7 C39 1.342(5) . ?
N7 C35 1.366(4) . ?
N1 C11 1.349(4) . ?
N1 C7 1.374(4) . ?
C1 C2 1.378(5) . ?
C1 C6 1.400(5) . ?
N3 C23 1.342(4) . ?
C29 C30 1.393(5) . ?
C29 C34 1.407(5) . ?
N11 C54 1.333(5) . ?
N11 N12 1.366(4) . ?
N10 C53 1.335(5) . ?
N10 N9 1.362(4) . ?
N60 C18 1.379(5) . ?
N60 C22 1.378(5) . ?
N6 C28 1.345(4) . ?
N6 N5 1.352(4) . ?
N9 C51 1.342(5) . ?
C60 C13 1.365(5) . ?
C60 C17 1.377(5) . ?
C26 N5 1.342(4) . ?
C26 C27 1.380(5) . ?
N61 C50 1.345(5) . ?
N61 C46 1.370(5) . ?
C24 C23 1.379(5) . ?
C24 C25 1.387(5) . ?
C16 C17 1.394(5) . ?
C16 C15 1.389(5) . ?
N12 C56 1.344(5) . ?
C7 C8 1.392(5) . ?
C7 C6 1.468(5) . ?
C30 C31 1.383(5) . ?
C27 C28 1.380(5) . ?
C61 C41 1.387(5) . ?
C61 C45 1.412(5) . ?
C14 C15 1.386(5) . ?
C14 C13 1.397(5) . ?
C38 C37 1.376(6) . ?
C38 C39 1.381(5) . ?
C32 C33 1.379(5) . ?
C32 C31 1.391(5) . ?
C35 C36 1.389(5) . ?
C35 C34 1.471(5) . ?
C41 C42 1.392(6) . ?
C50 C49 1.380(5) . ?
C18 C19 1.395(5) . ?
C18 C17 1.465(5) . ?
C19 C20 1.389(5) . ?
C51 C52 1.388(5) . ?
C45 C44 1.399(5) . ?
C45 C46 1.460(5) . ?
C37 C36 1.383(6) . ?
C53 C52 1.384(5) . ?
C5 C6 1.388(5) . ?
C5 C4 1.384(5) . ?
C47 C48 1.386(6) . ?
C47 C46 1.394(5) . ?
C9 C10 1.376(5) . ?
C9 C8 1.383(5) . ?
C49 C48 1.381(6) . ?
C56 C55 1.389(5) . ?
C2 C3 1.398(5) . ?
C4 C3 1.386(5) . ?
C43 C44 1.384(6) . ?
C43 C42 1.386(6) . ?
C10 C11 1.386(5) . ?
C54 C55 1.394(5) . ?
C33 C34 1.395(5) . ?
C21 C20 1.376(6) . ?
C21 C22 1.384(5) . ?
